data_7107906
loop_
_publ_author_name
'Timo Augenstein'
'Pascual Ona-Burgos'
'Dominik Nied'
'Frank Breher'

_publ_section_title
;
 Alkynyl-functionalised and linked bicyclo[1.1.1]pentanes of group 14
;
_journal_issue 54
_journal_name_full Chem.Commun.
_journal_page_first 6803
_journal_page_last 6805
_journal_paper_doi 10.1039/c2cc33045h
_journal_volume 48
_journal_year 2012
_chemical_formula_moiety 'C57 H70 Si3 Sn2, 1.5(C7 H8)'
_chemical_formula_sum 'C67.5 H82 Si3 Sn2'
_chemical_formula_weight 1214.98
_chemical_name_common
;
1-Ethynyl-2,2,4,4,5,5-hexakis(2,4,6-trimethylpheny)-3-methyl-
2,4,5-trisila-1,3-distannabicyclo(1.1.1)pentane
;
_chemical_name_systematic
;
1-Ethynyl-2,2,4,4,5,5-hexakis(2,4,6-trimethylpheny)-
3-methyl-2,4,5-trisila-1,3-distannabicyclo[1.1.1]pentane
;
_space_group_IT_number 2
_symmetry_cell_setting triclinic
_symmetry_space_group_name_Hall '-P 1'
_symmetry_space_group_name_H-M 'P -1'
_atom_sites_solution_hydrogens geom
_atom_sites_solution_primary direct
_atom_sites_solution_secondary difmap
_audit_creation_method SHELXL-97
_cell_angle_alpha 64.00(3)
_cell_angle_beta 80.10(3)
_cell_angle_gamma 86.56(3)
_cell_formula_units_Z 2
_cell_length_a 11.170(2)
_cell_length_b 18.307(4)
_cell_length_c 19.714(4)
_cell_measurement_reflns_used 30550
_cell_measurement_temperature 200(2)
_cell_measurement_theta_max 25.00
_cell_measurement_theta_min 2.04
_cell_volume 3568.8(16)
_computing_cell_refinement 'CrysAlis Red'
_computing_data_collection 'CrysAlis CCD'
_computing_data_reduction 'CrysAlis Red'
_computing_molecular_graphics 'Ortep 32'
_computing_publication_material 'Bruker SHELXTL'
_computing_structure_refinement 'Bruker SHELXTL'
_computing_structure_solution 'Bruker SHELXTL'
_diffrn_ambient_temperature 200(2)
_diffrn_measured_fraction_theta_full 0.994
_diffrn_measured_fraction_theta_max 0.994
_diffrn_measurement_device_type 'Stoe Stadi with CCD'
_diffrn_measurement_method 'omega scans'
_diffrn_radiation_monochromator graphite
_diffrn_radiation_source 'fine-focus sealed tube'
_diffrn_radiation_type MoK\a
_diffrn_radiation_wavelength 0.71073
_diffrn_reflns_av_R_equivalents 0.0678
_diffrn_reflns_av_sigmaI/netI 0.0597
_diffrn_reflns_limit_h_max 13
_diffrn_reflns_limit_h_min -13
_diffrn_reflns_limit_k_max 21
_diffrn_reflns_limit_k_min -21
_diffrn_reflns_limit_l_max 23
_diffrn_reflns_limit_l_min -23
_diffrn_reflns_number 30550
_diffrn_reflns_theta_full 25.00
_diffrn_reflns_theta_max 25.00
_diffrn_reflns_theta_min 2.04
_exptl_absorpt_coefficient_mu 0.783
_exptl_absorpt_correction_type none
_exptl_crystal_colour colourless
_exptl_crystal_density_diffrn 1.131
_exptl_crystal_density_method 'not measured'
_exptl_crystal_description 'irregular shaped crystal'
_exptl_crystal_F_000 1258
_exptl_crystal_size_max 0.30
_exptl_crystal_size_mid 0.30
_exptl_crystal_size_min 0.20
_refine_diff_density_max 1.355
_refine_diff_density_min -0.670
_refine_diff_density_rms 0.118
_refine_ls_extinction_method none
_refine_ls_goodness_of_fit_ref 0.986
_refine_ls_hydrogen_treatment constr
_refine_ls_matrix_type full
_refine_ls_number_parameters 655
_refine_ls_number_reflns 12505
_refine_ls_number_restraints 82
_refine_ls_restrained_S_all 0.994
_refine_ls_R_factor_all 0.0671
_refine_ls_R_factor_gt 0.0488
_refine_ls_shift/su_max 0.001
_refine_ls_shift/su_mean 0.000
_refine_ls_structure_factor_coef Fsqd
_refine_ls_weighting_details 'calc w=1/[\s^2^(Fo^2^)+(0.0975P)^2^+0.0000P] where P=(Fo^2^+2Fc^2^)/3'
_refine_ls_weighting_scheme calc
_refine_ls_wR_factor_gt 0.1381
_refine_ls_wR_factor_ref 0.1466
_reflns_number_gt 9367
_reflns_number_total 12505
_reflns_threshold_expression >2sigma(I)
_cod_data_source_file c2cc33045h.txt
_cod_data_source_block compound_3
_cod_original_sg_symbol_H-M P-1
_cod_original_formula_sum 'C67.50 H82 Si3 Sn2'
_cod_database_code 7107906

loop_
_symmetry_equiv_pos_as_xyz
'x, y, z'
'-x, -y, -z'

loop_
_atom_site_label
_atom_site_type_symbol
_atom_site_fract_x
_atom_site_fract_y
_atom_site_fract_z
_atom_site_U_iso_or_equiv
_atom_site_adp_type
_atom_site_occupancy
_atom_site_symmetry_multiplicity
_atom_site_calc_flag
_atom_site_refinement_flags
_atom_site_disorder_assembly
_atom_site_disorder_group
C93 C 0.7834(14) 0.0288(10) 0.2474(13) 0.255(18) Uiso 0.50 1 d PDU . .
H93A H 0.7962 0.0775 0.1985 0.383 Uiso 0.50 1 calc PR . .
H93B H 0.8588 -0.0020 0.2545 0.383 Uiso 0.50 1 calc PR . .
H93C H 0.7598 0.0447 0.2892 0.383 Uiso 0.50 1 calc PR . .
C94 C 0.6835(9) -0.0237(6) 0.2475(7) 0.125(6) Uiso 0.50 1 d PGDU . .
C95 C 0.5869(11) 0.0123(5) 0.2090(7) 0.105(5) Uiso 0.50 1 d PGDU . .
H95 H 0.5833 0.0698 0.1829 0.126 Uiso 0.50 1 calc PR . .
C96 C 0.4956(10) -0.0359(7) 0.2087(7) 0.113(6) Uiso 0.50 1 d PGDU . .
H96 H 0.4296 -0.0113 0.1824 0.135 Uiso 0.50 1 calc PR . .
C97 C 0.5010(11) -0.1201(7) 0.2468(8) 0.110(5) Uiso 0.50 1 d PGDU . .
H97 H 0.4386 -0.1530 0.2466 0.132 Uiso 0.50 1 calc PR . .
C98 C 0.5976(12) -0.1561(5) 0.2853(7) 0.120(6) Uiso 0.50 1 d PGDU . .
H98 H 0.6012 -0.2136 0.3114 0.143 Uiso 0.50 1 calc PR . .
C99 C 0.6888(10) -0.1079(7) 0.2857(7) 0.107(5) Uiso 0.50 1 d PGDU . .
H99 H 0.7548 -0.1325 0.3120 0.128 Uiso 0.50 1 calc PR . .
C81 C 0.1316(17) 0.1476(12) 0.0910(7) 0.138(8) Uiso 0.50 1 d PDU . .
H81A H 0.1792 0.1051 0.1253 0.207 Uiso 0.50 1 calc PR . .
H81B H 0.0459 0.1305 0.1046 0.207 Uiso 0.50 1 calc PR . .
H81C H 0.1396 0.1980 0.0959 0.207 Uiso 0.50 1 calc PR . .
C82 C 0.3447(15) 0.1838(12) -0.0933(10) 0.204(11) Uiso 0.50 1 d PGDU . .
H82 H 0.4295 0.1899 -0.1122 0.245 Uiso 0.50 1 calc PR . .
C83 C 0.263(2) 0.1876(11) -0.1407(7) 0.197(11) Uiso 0.50 1 d PGDU . .
H83 H 0.2924 0.1964 -0.1920 0.236 Uiso 0.50 1 calc PR . .
C84 C 0.139(2) 0.1785(12) -0.1132(8) 0.187(10) Uiso 0.50 1 d PGDU . .
H84 H 0.0836 0.1811 -0.1455 0.224 Uiso 0.50 1 calc PR . .
C85 C 0.0966(13) 0.1657(10) -0.0382(9) 0.142(7) Uiso 0.50 1 d PGDU . .
H85 H 0.0118 0.1595 -0.0194 0.170 Uiso 0.50 1 calc PR . .
C86 C 0.1780(11) 0.1619(7) 0.0092(7) 0.107(5) Uiso 0.50 1 d PGDU . .
C87 C 0.3021(11) 0.1709(10) -0.0184(9) 0.155(8) Uiso 0.50 1 d PGDU . .
H87 H 0.3577 0.1683 0.0140 0.186 Uiso 0.50 1 calc PR . .
C71 C 0.3667(18) 0.8060(14) 0.0310(10) 0.192(12) Uiso 0.50 1 d PDU . .
H71A H 0.3464 0.8323 -0.0208 0.288 Uiso 0.50 1 calc PR . .
H71B H 0.3585 0.7469 0.0509 0.288 Uiso 0.50 1 calc PR . .
H71C H 0.4506 0.8204 0.0295 0.288 Uiso 0.50 1 calc PR . .
C72 C 0.2369(13) 0.7802(7) 0.1573(7) 0.098(5) Uiso 0.50 1 d PGDU . .
H72 H 0.2609 0.7250 0.1762 0.118 Uiso 0.50 1 calc PR . .
C73 C 0.2811(13) 0.8347(8) 0.0825(7) 0.184(10) Uiso 0.50 1 d PGDU . .
C74 C 0.2460(18) 0.9155(8) 0.0548(8) 0.187(10) Uiso 0.50 1 d PGDU . .
H74 H 0.2762 0.9527 0.0037 0.224 Uiso 0.50 1 calc PR . .
C75 C 0.1668(19) 0.9416(8) 0.1019(11) 0.196(11) Uiso 0.50 1 d PGDU . .
H75 H 0.1429 0.9968 0.0830 0.236 Uiso 0.50 1 calc PR . .
C76 C 0.1227(16) 0.8871(10) 0.1767(11) 0.204(11) Uiso 0.50 1 d PGDU . .
H76 H 0.0686 0.9050 0.2089 0.245 Uiso 0.50 1 calc PR . .
C77 C 0.1577(14) 0.8064(9) 0.2044(7) 0.117(6) Uiso 0.50 1 d PGDU . .
H77 H 0.1276 0.7691 0.2555 0.141 Uiso 0.50 1 calc PR . .
Sn1 Sn 0.10044(3) 0.350725(19) 0.328964(18) 0.03860(11) Uani 1 1 d D . .
Sn2 Sn 0.38671(3) 0.348758(18) 0.291772(17) 0.03748(11) Uani 1 1 d D A .
Si1 Si 0.25151(12) 0.28603(8) 0.42719(7) 0.0373(3) Uani 1 1 d . A .
Si2 Si 0.24830(12) 0.47654(7) 0.25848(7) 0.0362(3) Uani 1 1 d . A .
Si3 Si 0.23066(12) 0.28606(8) 0.24592(7) 0.0382(3) Uani 1 1 d . A .
C10 C 0.2650(4) 0.5416(3) 0.3099(3) 0.0383(10) Uani 1 1 d . . .
C11 C 0.1770(5) 0.5434(3) 0.3712(3) 0.0420(11) Uani 1 1 d . A .
C12 C 0.1988(5) 0.5922(3) 0.4060(3) 0.0460(12) Uani 1 1 d . . .
H12 H 0.1403 0.5924 0.4471 0.055 Uiso 1 1 calc R A .
C13 C 0.3022(5) 0.6403(3) 0.3828(3) 0.0490(12) Uani 1 1 d . A .
C14 C 0.3868(5) 0.6396(3) 0.3233(3) 0.0470(12) Uani 1 1 d . . .
H14 H 0.4583 0.6725 0.3068 0.056 Uiso 1 1 calc R A .
C15 C 0.3694(5) 0.5912(3) 0.2861(3) 0.0415(11) Uani 1 1 d . A .
C16 C 0.0597(5) 0.4942(3) 0.4017(3) 0.0451(11) Uani 1 1 d . . .
H16A H 0.0768 0.4371 0.4330 0.068 Uiso 1 1 calc R A .
H16B H 0.0220 0.4983 0.3588 0.068 Uiso 1 1 calc R . .
H16C H 0.0042 0.5152 0.4329 0.068 Uiso 1 1 calc R . .
C17 C 0.3203(7) 0.6943(4) 0.4204(4) 0.0715(18) Uani 1 1 d . . .
H17A H 0.4075 0.7022 0.4172 0.107 Uiso 1 1 calc R A .
H17B H 0.2821 0.6686 0.4743 0.107 Uiso 1 1 calc R . .
H17C H 0.2831 0.7470 0.3943 0.107 Uiso 1 1 calc R . .
C18 C 0.4673(5) 0.5939(3) 0.2224(3) 0.0509(13) Uani 1 1 d . . .
H18A H 0.5111 0.5425 0.2394 0.076 Uiso 1 1 calc R A .
H18B H 0.5241 0.6389 0.2083 0.076 Uiso 1 1 calc R . .
H18C H 0.4305 0.6020 0.1780 0.076 Uiso 1 1 calc R . .
C20 C 0.2378(4) 0.5439(3) 0.1538(3) 0.0377(10) Uani 1 1 d . . .
C21 C 0.1369(5) 0.5956(3) 0.1363(3) 0.0455(11) Uani 1 1 d . A .
C22 C 0.1224(5) 0.6455(4) 0.0618(3) 0.0538(13) Uani 1 1 d . . .
H22 H 0.0535 0.6794 0.0520 0.065 Uiso 1 1 calc R A .
C23 C 0.2084(6) 0.6468(4) 0.0003(3) 0.0578(14) Uani 1 1 d . A .
C24 C 0.3077(5) 0.5967(3) 0.0171(3) 0.0509(13) Uani 1 1 d . . .
H24 H 0.3666 0.5971 -0.0241 0.061 Uiso 1 1 calc R A .
C25 C 0.3250(5) 0.5459(3) 0.0915(3) 0.0415(11) Uani 1 1 d . A .
C26 C 0.0388(5) 0.5977(4) 0.1996(3) 0.0535(13) Uani 1 1 d . . .
H26A H -0.0199 0.6397 0.1770 0.080 Uiso 1 1 calc R A .
H26B H 0.0763 0.6100 0.2349 0.080 Uiso 1 1 calc R . .
H26C H -0.0030 0.5447 0.2275 0.080 Uiso 1 1 calc R . .
C27 C 0.1931(7) 0.7041(5) -0.0816(3) 0.077(2) Uani 1 1 d . . .
H27A H 0.2359 0.7557 -0.0974 0.116 Uiso 1 1 calc R A .
H27B H 0.1066 0.7142 -0.0844 0.116 Uiso 1 1 calc R . .
H27C H 0.2272 0.6793 -0.1157 0.116 Uiso 1 1 calc R . .
C28 C 0.4382(5) 0.4958(3) 0.1006(3) 0.0456(12) Uani 1 1 d . . .
H28A H 0.4176 0.4400 0.1117 0.068 Uiso 1 1 calc R A .
H28B H 0.4738 0.4955 0.1428 0.068 Uiso 1 1 calc R . .
H28C H 0.4970 0.5193 0.0532 0.068 Uiso 1 1 calc R . .
C30 C 0.2272(4) 0.3328(3) 0.1389(3) 0.0390(10) Uani 1 1 d . . .
C31 C 0.1318(5) 0.3812(3) 0.1037(3) 0.0437(11) Uani 1 1 d . A .
C32 C 0.1338(5) 0.4083(3) 0.0253(3) 0.0502(12) Uani 1 1 d . . .
H32 H 0.0678 0.4393 0.0029 0.060 Uiso 1 1 calc R A .
C33 C 0.2290(5) 0.3915(4) -0.0209(3) 0.0518(13) Uani 1 1 d . A .
C34 C 0.3239(5) 0.3457(3) 0.0134(3) 0.0479(12) Uani 1 1 d . . .
H34 H 0.3910 0.3347 -0.0174 0.057 Uiso 1 1 calc R A .
C35 C 0.3234(5) 0.3152(3) 0.0922(3) 0.0414(11) Uani 1 1 d . A .
C36 C 0.0241(5) 0.4066(3) 0.1455(3) 0.0489(12) Uani 1 1 d . . .
H36A H 0.0506 0.4467 0.1605 0.073 Uiso 1 1 calc R A .
H36B H -0.0113 0.3590 0.1912 0.073 Uiso 1 1 calc R . .
H36C H -0.0368 0.4307 0.1119 0.073 Uiso 1 1 calc R . .
C37 C 0.2304(6) 0.4217(5) -0.1051(3) 0.075(2) Uani 1 1 d . . .
H37A H 0.2887 0.4672 -0.1334 0.112 Uiso 1 1 calc R A .
H37B H 0.1491 0.4400 -0.1171 0.112 Uiso 1 1 calc R . .
H37C H 0.2544 0.3777 -0.1199 0.112 Uiso 1 1 calc R . .
C38 C 0.4295(5) 0.2648(3) 0.1236(3) 0.0483(12) Uani 1 1 d . . .
H38A H 0.4674 0.2889 0.1505 0.072 Uiso 1 1 calc R A .
H38B H 0.4891 0.2633 0.0815 0.072 Uiso 1 1 calc R . .
H38C H 0.4012 0.2094 0.1592 0.072 Uiso 1 1 calc R . .
C40 C 0.2205(5) 0.1708(3) 0.2843(3) 0.0449(12) Uani 1 1 d . . .
C41 C 0.1119(6) 0.1366(3) 0.2815(3) 0.0530(13) Uani 1 1 d . A .
C42 C 0.1012(7) 0.0524(4) 0.3077(4) 0.0681(19) Uani 1 1 d . . .
H42 H 0.0273 0.0300 0.3067 0.082 Uiso 1 1 calc R A .
C43 C 0.1961(8) 0.0002(4) 0.3353(4) 0.072(2) Uani 1 1 d . A .
C44 C 0.3019(7) 0.0344(3) 0.3378(3) 0.0626(16) Uani 1 1 d . . .
H44 H 0.3674 -0.0001 0.3565 0.075 Uiso 1 1 calc R A .
C45 C 0.3151(6) 0.1167(3) 0.3142(3) 0.0506(13) Uani 1 1 d . A .
C46 C 0.0062(6) 0.1880(4) 0.2508(4) 0.0644(16) Uani 1 1 d . . .
H46A H -0.0133 0.2250 0.2749 0.097 Uiso 1 1 calc R A .
H46B H -0.0645 0.1529 0.2623 0.097 Uiso 1 1 calc R . .
H46C H 0.0275 0.2197 0.1953 0.097 Uiso 1 1 calc R . .
C47 C 0.1844(10) -0.0901(4) 0.3610(5) 0.103(3) Uani 1 1 d . . .
H47A H 0.1007 -0.1038 0.3614 0.155 Uiso 1 1 calc R A .
H47B H 0.2046 -0.1194 0.4126 0.155 Uiso 1 1 calc R . .
H47C H 0.2401 -0.1059 0.3257 0.155 Uiso 1 1 calc R . .
C48 C 0.4352(6) 0.1435(3) 0.3212(3) 0.0569(14) Uani 1 1 d . . .
H48A H 0.4266 0.1510 0.3681 0.085 Uiso 1 1 calc R A .
H48B H 0.4614 0.1949 0.2769 0.085 Uiso 1 1 calc R . .
H48C H 0.4960 0.1020 0.3233 0.085 Uiso 1 1 calc R . .
C50 C 0.2525(5) 0.1709(3) 0.4800(3) 0.0398(10) Uani 1 1 d . . .
C51 C 0.1541(5) 0.1194(3) 0.4897(3) 0.0426(11) Uani 1 1 d . A .
C52 C 0.1650(5) 0.0361(3) 0.5271(3) 0.0503(13) Uani 1 1 d . . .
H52 H 0.0975 0.0028 0.5343 0.060 Uiso 1 1 calc R A .
C53 C 0.2683(6) -0.0011(3) 0.5543(3) 0.0562(14) Uani 1 1 d . A .
C54 C 0.3648(6) 0.0488(3) 0.5456(3) 0.0557(14) Uani 1 1 d . . .
H54 H 0.4371 0.0246 0.5644 0.067 Uiso 1 1 calc R A .
C55 C 0.3579(5) 0.1333(3) 0.5099(3) 0.0440(11) Uani 1 1 d . A .
C56 C 0.0357(5) 0.1503(3) 0.4609(3) 0.0474(12) Uani 1 1 d . . .
H56A H 0.0481 0.1698 0.4052 0.071 Uiso 1 1 calc R A .
H56B H 0.0072 0.1950 0.4739 0.071 Uiso 1 1 calc R . .
H56C H -0.0252 0.1061 0.4848 0.071 Uiso 1 1 calc R . .
C57 C 0.2780(7) -0.0924(4) 0.5921(5) 0.079(2) Uani 1 1 d . . .
H57A H 0.1964 -0.1171 0.6114 0.118 Uiso 1 1 calc R A .
H57B H 0.3233 -0.1086 0.6347 0.118 Uiso 1 1 calc R . .
H57C H 0.3207 -0.1108 0.5547 0.118 Uiso 1 1 calc R . .
C58 C 0.4659(5) 0.1821(3) 0.5046(3) 0.0535(13) Uani 1 1 d . . .
H58A H 0.5318 0.1453 0.5248 0.080 Uiso 1 1 calc R A .
H58B H 0.4427 0.2131 0.5345 0.080 Uiso 1 1 calc R . .
H58C H 0.4934 0.2196 0.4510 0.080 Uiso 1 1 calc R . .
C60 C 0.2595(4) 0.3312(3) 0.4971(3) 0.0365(10) Uani 1 1 d . . .
C61 C 0.1632(4) 0.3138(3) 0.5584(3) 0.0402(10) Uani 1 1 d . A .
C62 C 0.1655(5) 0.3429(3) 0.6131(3) 0.0461(12) Uani 1 1 d . . .
H62 H 0.0992 0.3307 0.6539 0.055 Uiso 1 1 calc R A .
C63 C 0.2638(5) 0.3895(3) 0.6088(3) 0.0476(12) Uani 1 1 d . A .
C64 C 0.3580(5) 0.4064(3) 0.5486(3) 0.0445(11) Uani 1 1 d . . .
H64 H 0.4253 0.4380 0.5450 0.053 Uiso 1 1 calc R A .
C65 C 0.3587(4) 0.3790(3) 0.4929(3) 0.0387(10) Uani 1 1 d . A .
C66 C 0.0526(5) 0.2640(3) 0.5680(3) 0.0479(12) Uani 1 1 d . . .
H66A H -0.0066 0.2624 0.6115 0.072 Uiso 1 1 calc R A .
H66B H 0.0771 0.2086 0.5772 0.072 Uiso 1 1 calc R . .
H66C H 0.0158 0.2888 0.5214 0.072 Uiso 1 1 calc R . .
C67 C 0.2655(6) 0.4200(4) 0.6684(4) 0.0668(17) Uani 1 1 d . . .
H67A H 0.3426 0.4488 0.6580 0.100 Uiso 1 1 calc R A .
H67B H 0.2569 0.3739 0.7192 0.100 Uiso 1 1 calc R . .
H67C H 0.1980 0.4572 0.6667 0.100 Uiso 1 1 calc R . .
C68 C 0.4677(5) 0.4030(3) 0.4298(3) 0.0433(11) Uani 1 1 d . . .
H68A H 0.4440 0.4441 0.3822 0.065 Uiso 1 1 calc R A .
H68B H 0.4978 0.3551 0.4227 0.065 Uiso 1 1 calc R . .
H68C H 0.5319 0.4255 0.4438 0.065 Uiso 1 1 calc R . .
C1 C 0.6000(14) 0.3501(15) 0.2662(14) 0.035(5) Uani 0.458(13) 1 d PDU A 1
H1A H 0.6307 0.3030 0.3070 0.052 Uiso 0.458(13) 1 calc PR A 1
H1B H 0.6316 0.4002 0.2637 0.052 Uiso 0.458(13) 1 calc PR A 1
H1C H 0.6267 0.3477 0.2172 0.052 Uiso 0.458(13) 1 calc PR A 1
C1' C -0.1121(14) 0.3551(13) 0.3544(13) 0.044(4) Uani 0.542(13) 1 d PDU A 2
H1'1 H -0.1475 0.3072 0.3546 0.066 Uiso 0.542(13) 1 calc PR A 2
H1'2 H -0.1405 0.4045 0.3147 0.066 Uiso 0.542(13) 1 calc PR A 2
H1'3 H -0.1372 0.3554 0.4044 0.066 Uiso 0.542(13) 1 calc PR A 2
C2 C -0.0792(13) 0.3449(16) 0.3595(14) 0.047(5) Uani 0.50 1 d PDU A 1
C3 C -0.1838(13) 0.3455(10) 0.3751(9) 0.076(4) Uani 0.50 1 d PDU A 1
H3 H -0.2697 0.3460 0.3879 0.092 Uiso 0.50 1 calc PR A 1
C2' C 0.5669(13) 0.3442(13) 0.2642(12) 0.035(4) Uani 0.50 1 d PDU A 2
C3' C 0.6645(16) 0.3413(10) 0.2525(9) 0.075(4) Uani 0.50 1 d PDU A 2
H3' H 0.7506 0.3388 0.2423 0.090 Uiso 0.50 1 calc PR A 2

loop_
_atom_site_aniso_label
_atom_site_aniso_U_11
_atom_site_aniso_U_22
_atom_site_aniso_U_33
_atom_site_aniso_U_23
_atom_site_aniso_U_13
_atom_site_aniso_U_12
Sn1 0.0349(2) 0.0471(2) 0.03897(19) -0.02421(15) -0.00247(13) -0.00314(14)
Sn2 0.0351(2) 0.04304(19) 0.03853(19) -0.02238(14) -0.00310(13) -0.00102(13)
Si1 0.0366(7) 0.0425(7) 0.0367(7) -0.0210(5) -0.0037(5) -0.0045(5)
Si2 0.0361(7) 0.0407(6) 0.0361(6) -0.0217(5) -0.0018(5) -0.0009(5)
Si3 0.0385(7) 0.0428(7) 0.0393(7) -0.0236(5) -0.0053(5) -0.0014(5)
C10 0.038(3) 0.043(2) 0.038(2) -0.022(2) -0.008(2) 0.006(2)
C11 0.047(3) 0.044(2) 0.038(2) -0.022(2) -0.009(2) 0.011(2)
C12 0.051(3) 0.049(3) 0.043(3) -0.027(2) -0.006(2) 0.009(2)
C13 0.057(3) 0.051(3) 0.054(3) -0.034(2) -0.019(3) 0.012(2)
C14 0.049(3) 0.049(3) 0.053(3) -0.030(2) -0.017(2) 0.002(2)
C15 0.039(3) 0.046(3) 0.043(3) -0.022(2) -0.011(2) 0.005(2)
C16 0.046(3) 0.053(3) 0.041(3) -0.027(2) 0.000(2) 0.002(2)
C17 0.077(5) 0.077(4) 0.093(5) -0.063(4) -0.026(4) 0.010(3)
C18 0.044(3) 0.062(3) 0.052(3) -0.032(3) 0.001(2) -0.008(2)
C20 0.036(3) 0.044(2) 0.036(2) -0.021(2) -0.0057(19) -0.0029(19)
C21 0.043(3) 0.053(3) 0.044(3) -0.024(2) -0.005(2) -0.002(2)
C22 0.046(3) 0.068(3) 0.048(3) -0.025(3) -0.013(2) 0.004(3)
C23 0.060(4) 0.066(3) 0.045(3) -0.020(3) -0.010(3) -0.004(3)
C24 0.050(3) 0.063(3) 0.041(3) -0.026(2) 0.002(2) -0.010(3)
C25 0.043(3) 0.044(2) 0.041(3) -0.023(2) -0.004(2) -0.007(2)
C26 0.046(3) 0.065(3) 0.052(3) -0.029(3) -0.009(2) 0.012(3)
C27 0.075(5) 0.097(5) 0.045(3) -0.018(3) -0.014(3) 0.004(4)
C28 0.047(3) 0.050(3) 0.041(3) -0.024(2) 0.004(2) -0.004(2)
C30 0.038(3) 0.045(2) 0.040(2) -0.024(2) -0.006(2) -0.005(2)
C31 0.038(3) 0.051(3) 0.046(3) -0.025(2) -0.006(2) -0.004(2)
C32 0.041(3) 0.065(3) 0.048(3) -0.027(3) -0.012(2) 0.001(2)
C33 0.047(3) 0.072(3) 0.041(3) -0.028(3) -0.004(2) -0.005(3)
C34 0.043(3) 0.062(3) 0.045(3) -0.030(2) 0.000(2) -0.003(2)
C35 0.039(3) 0.045(3) 0.046(3) -0.026(2) -0.004(2) -0.005(2)
C36 0.043(3) 0.065(3) 0.048(3) -0.032(3) -0.011(2) 0.008(2)
C37 0.060(4) 0.121(6) 0.042(3) -0.036(3) -0.008(3) 0.010(4)
C38 0.043(3) 0.059(3) 0.047(3) -0.028(2) -0.005(2) 0.006(2)
C40 0.054(3) 0.047(3) 0.039(3) -0.026(2) 0.002(2) -0.007(2)
C41 0.059(4) 0.057(3) 0.050(3) -0.032(3) 0.002(3) -0.010(3)
C42 0.075(5) 0.070(4) 0.067(4) -0.043(3) 0.020(3) -0.034(4)
C43 0.099(6) 0.047(3) 0.063(4) -0.029(3) 0.018(4) -0.012(3)
C44 0.080(5) 0.050(3) 0.056(3) -0.026(3) 0.000(3) 0.002(3)
C45 0.065(4) 0.047(3) 0.041(3) -0.022(2) -0.002(2) 0.002(2)
C46 0.055(4) 0.079(4) 0.070(4) -0.041(3) -0.003(3) -0.021(3)
C47 0.145(8) 0.049(4) 0.102(6) -0.034(4) 0.032(6) -0.029(4)
C48 0.059(4) 0.054(3) 0.059(3) -0.027(3) -0.012(3) 0.012(3)
C50 0.043(3) 0.043(2) 0.037(2) -0.022(2) -0.001(2) -0.003(2)
C51 0.043(3) 0.050(3) 0.039(2) -0.024(2) 0.001(2) -0.012(2)
C52 0.052(3) 0.051(3) 0.052(3) -0.028(2) -0.001(2) -0.011(2)
C53 0.063(4) 0.046(3) 0.055(3) -0.020(2) 0.000(3) -0.006(3)
C54 0.052(3) 0.052(3) 0.060(3) -0.020(3) -0.014(3) 0.000(3)
C55 0.043(3) 0.047(3) 0.043(3) -0.020(2) -0.006(2) -0.004(2)
C56 0.042(3) 0.053(3) 0.053(3) -0.028(2) -0.006(2) -0.011(2)
C57 0.069(5) 0.050(3) 0.105(5) -0.021(3) -0.016(4) -0.003(3)
C58 0.042(3) 0.052(3) 0.066(3) -0.023(3) -0.014(3) 0.000(2)
C60 0.037(3) 0.037(2) 0.041(2) -0.0206(19) -0.008(2) -0.0010(18)
C61 0.034(3) 0.047(3) 0.043(3) -0.022(2) -0.004(2) -0.002(2)
C62 0.039(3) 0.059(3) 0.048(3) -0.031(2) -0.004(2) -0.001(2)
C63 0.044(3) 0.058(3) 0.054(3) -0.036(3) -0.010(2) 0.002(2)
C64 0.037(3) 0.050(3) 0.057(3) -0.031(2) -0.011(2) -0.003(2)
C65 0.033(3) 0.042(2) 0.043(3) -0.020(2) -0.007(2) -0.0003(19)
C66 0.038(3) 0.059(3) 0.053(3) -0.032(2) 0.001(2) -0.008(2)
C67 0.058(4) 0.098(5) 0.073(4) -0.066(4) -0.005(3) -0.003(3)
C68 0.039(3) 0.050(3) 0.044(3) -0.024(2) -0.003(2) -0.010(2)
C1 0.010(7) 0.049(7) 0.046(7) -0.022(5) -0.002(6) -0.009(6)
C1' 0.034(8) 0.051(7) 0.050(7) -0.023(5) -0.009(7) 0.011(6)
C2 0.033(7) 0.070(9) 0.049(7) -0.034(6) -0.013(6) 0.010(6)
C3 0.074(8) 0.100(8) 0.069(7) -0.046(6) -0.023(6) 0.007(7)
C2' 0.022(7) 0.053(6) 0.042(6) -0.026(5) -0.012(6) -0.006(6)
C3' 0.070(8) 0.098(8) 0.066(7) -0.040(6) -0.021(6) 0.003(7)

loop_
_atom_type_symbol
_atom_type_description
_atom_type_scat_dispersion_real
_atom_type_scat_dispersion_imag
_atom_type_scat_source
C C 0.0033 0.0016 'International Tables Vol C Tables 4.2.6.8 and 6.1.1.4'
H H 0.0000 0.0000 'International Tables Vol C Tables 4.2.6.8 and 6.1.1.4'
Si Si 0.0817 0.0704 'International Tables Vol C Tables 4.2.6.8 and 6.1.1.4'
Sn Sn -0.6537 1.4246 'International Tables Vol C Tables 4.2.6.8 and 6.1.1.4'

loop_
_geom_angle_atom_site_label_1
_geom_angle_atom_site_label_2
_geom_angle_atom_site_label_3
_geom_angle
C94 C93 H93A 109.5
C94 C93 H93B 109.5
H93A C93 H93B 109.5
C94 C93 H93C 109.5
H93A C93 H93C 109.5
H93B C93 H93C 109.5
C95 C94 C99 120.0
C95 C94 C93 120.01(6)
C99 C94 C93 119.99(6)
C96 C95 C94 120.0
C96 C95 H95 120.0
C94 C95 H95 120.0
C95 C96 C97 120.0
C95 C96 H96 120.0
C97 C96 H96 120.0
C98 C97 C96 120.0
C98 C97 H97 120.0
C96 C97 H97 120.0
C97 C98 C99 120.0
C97 C98 H98 120.0
C99 C98 H98 120.0
C98 C99 C94 120.0
C98 C99 H99 120.0
C94 C99 H99 120.0
C86 C81 H81A 109.5
C86 C81 H81B 109.5
H81A C81 H81B 109.5
C86 C81 H81C 109.5
H81A C81 H81C 109.5
H81B C81 H81C 109.5
C83 C82 C87 120.0
C83 C82 H82 120.0
C87 C82 H82 120.0
C84 C83 C82 120.0
C84 C83 H83 120.0
C82 C83 H83 120.0
C85 C84 C83 120.0
C85 C84 H84 120.0
C83 C84 H84 120.0
C84 C85 C86 120.0
C84 C85 H85 120.0
C86 C85 H85 120.0
C87 C86 C85 120.0
C87 C86 C81 120.00(6)
C85 C86 C81 120.00(6)
C86 C87 C82 120.0
C86 C87 H87 120.0
C82 C87 H87 120.0
C73 C71 H71A 109.5
C73 C71 H71B 109.5
H71A C71 H71B 109.5
C73 C71 H71C 109.5
H71A C71 H71C 109.5
H71B C71 H71C 109.5
C73 C72 C77 120.0
C73 C72 H72 120.0
C77 C72 H72 120.0
C74 C73 C72 120.0
C74 C73 C71 120.01(7)
C72 C73 C71 119.99(6)
C73 C74 C75 120.0
C73 C74 H74 120.0
C75 C74 H74 120.0
C74 C75 C76 120.0
C74 C75 H75 120.0
C76 C75 H75 120.0
C77 C76 C75 120.0
C77 C76 H76 120.0
C75 C76 H76 120.0
C76 C77 C72 120.0
C76 C77 H77 120.0
C72 C77 H77 120.0
C2 Sn1 C1' 5.4(11)
C2 Sn1 Si2 130.3(7)
C1' Sn1 Si2 125.8(5)
C2 Sn1 Si3 127.4(9)
C1' Sn1 Si3 127.2(7)
Si2 Sn1 Si3 87.57(5)
C2 Sn1 Si1 123.3(7)
C1' Sn1 Si1 128.1(6)
Si2 Sn1 Si1 87.43(5)
Si3 Sn1 Si1 87.35(5)
C2 Sn1 Sn2 175.9(7)
C1' Sn1 Sn2 178.7(5)
Si2 Sn1 Sn2 52.99(4)
Si3 Sn1 Sn2 52.94(4)
Si1 Sn1 Sn2 52.92(4)
C2' Sn2 C1 5.4(12)
C2' Sn2 Si1 128.9(6)
C1 Sn2 Si1 126.2(6)
C2' Sn2 Si2 128.7(6)
C1 Sn2 Si2 126.1(6)
Si1 Sn2 Si2 87.33(5)
C2' Sn2 Si3 123.5(6)
C1 Sn2 Si3 129.0(6)
Si1 Sn2 Si3 87.43(5)
Si2 Sn2 Si3 87.45(5)
C2' Sn2 Sn1 176.5(6)
C1 Sn2 Sn1 178.1(6)
Si1 Sn2 Sn1 52.99(4)
Si2 Sn2 Sn1 52.78(4)
Si3 Sn2 Sn1 52.98(3)
C50 Si1 C60 109.3(2)
C50 Si1 Sn2 115.19(15)
C60 Si1 Sn2 119.61(15)
C50 Si1 Sn1 117.42(16)
C60 Si1 Sn1 117.80(15)
Sn2 Si1 Sn1 74.09(4)
C20 Si2 C10 110.3(2)
C20 Si2 Sn1 116.57(15)
C10 Si2 Sn1 117.89(15)
C20 Si2 Sn2 118.49(16)
C10 Si2 Sn2 115.57(15)
Sn1 Si2 Sn2 74.23(4)
C30 Si3 C40 108.1(2)
C30 Si3 Sn2 117.01(15)
C40 Si3 Sn2 118.82(18)
C30 Si3 Sn1 119.09(16)
C40 Si3 Sn1 116.88(16)
Sn2 Si3 Sn1 74.08(4)
C15 C10 C11 117.9(4)
C15 C10 Si2 118.2(4)
C11 C10 Si2 123.9(4)
C12 C11 C10 119.5(5)
C12 C11 C16 117.0(4)
C10 C11 C16 123.5(4)
C13 C12 C11 122.3(5)
C13 C12 H12 118.8
C11 C12 H12 118.8
C14 C13 C12 118.5(5)
C14 C13 C17 120.8(5)
C12 C13 C17 120.6(5)
C13 C14 C15 121.5(5)
C13 C14 H14 119.3
C15 C14 H14 119.3
C10 C15 C14 120.2(5)
C10 C15 C18 122.2(4)
C14 C15 C18 117.5(5)
C11 C16 H16A 109.5
C11 C16 H16B 109.5
H16A C16 H16B 109.5
C11 C16 H16C 109.5
H16A C16 H16C 109.5
H16B C16 H16C 109.5
C13 C17 H17A 109.5
C13 C17 H17B 109.5
H17A C17 H17B 109.5
C13 C17 H17C 109.5
H17A C17 H17C 109.5
H17B C17 H17C 109.5
C15 C18 H18A 109.5
C15 C18 H18B 109.5
H18A C18 H18B 109.5
C15 C18 H18C 109.5
H18A C18 H18C 109.5
H18B C18 H18C 109.5
C21 C20 C25 117.3(4)
C21 C20 Si2 118.5(4)
C25 C20 Si2 124.2(4)
C22 C21 C20 121.8(5)
C22 C21 C26 117.2(5)
C20 C21 C26 121.0(4)
C21 C22 C23 120.7(5)
C21 C22 H22 119.7
C23 C22 H22 119.7
C24 C23 C22 117.8(5)
C24 C23 C27 122.1(6)
C22 C23 C27 120.1(6)
C23 C24 C25 122.8(5)
C23 C24 H24 118.6
C25 C24 H24 118.6
C24 C25 C20 119.5(5)
C24 C25 C28 116.7(4)
C20 C25 C28 123.8(4)
C21 C26 H26A 109.5
C21 C26 H26B 109.5
H26A C26 H26B 109.5
C21 C26 H26C 109.5
H26A C26 H26C 109.5
H26B C26 H26C 109.5
C23 C27 H27A 109.5
C23 C27 H27B 109.5
H27A C27 H27B 109.5
C23 C27 H27C 109.5
H27A C27 H27C 109.5
H27B C27 H27C 109.5
C25 C28 H28A 109.5
C25 C28 H28B 109.5
H28A C28 H28B 109.5
C25 C28 H28C 109.5
H28A C28 H28C 109.5
H28B C28 H28C 109.5
C35 C30 C31 117.8(4)
C35 C30 Si3 117.8(4)
C31 C30 Si3 124.3(4)
C32 C31 C30 120.0(5)
C32 C31 C36 115.9(5)
C30 C31 C36 124.2(4)
C33 C32 C31 122.3(5)
C33 C32 H32 118.9
C31 C32 H32 118.9
C32 C33 C34 117.7(5)
C32 C33 C37 121.6(5)
C34 C33 C37 120.7(5)
C33 C34 C35 121.8(5)
C33 C34 H34 119.1
C35 C34 H34 119.1
C34 C35 C30 120.4(5)
C34 C35 C38 117.4(5)
C30 C35 C38 122.2(4)
C31 C36 H36A 109.5
C31 C36 H36B 109.5
H36A C36 H36B 109.5
C31 C36 H36C 109.5
H36A C36 H36C 109.5
H36B C36 H36C 109.5
C33 C37 H37A 109.5
C33 C37 H37B 109.5
H37A C37 H37B 109.5
C33 C37 H37C 109.5
H37A C37 H37C 109.5
H37B C37 H37C 109.5
C35 C38 H38A 109.5
C35 C38 H38B 109.5
H38A C38 H38B 109.5
C35 C38 H38C 109.5
H38A C38 H38C 109.5
H38B C38 H38C 109.5
C41 C40 C45 117.6(5)
C41 C40 Si3 117.7(4)
C45 C40 Si3 124.7(4)
C42 C41 C40 119.7(6)
C42 C41 C46 118.1(6)
C40 C41 C46 122.1(5)
C43 C42 C41 121.9(6)
C43 C42 H42 119.0
C41 C42 H42 119.0
C44 C43 C42 117.7(5)
C44 C43 C47 121.1(8)
C42 C43 C47 121.2(7)
C45 C44 C43 122.2(7)
C45 C44 H44 118.9
C43 C44 H44 118.9
C44 C45 C40 120.8(6)
C44 C45 C48 115.3(5)
C40 C45 C48 123.9(5)
C41 C46 H46A 109.5
C41 C46 H46B 109.5
H46A C46 H46B 109.5
C41 C46 H46C 109.5
H46A C46 H46C 109.5
H46B C46 H46C 109.5
C43 C47 H47A 109.5
C43 C47 H47B 109.5
H47A C47 H47B 109.5
C43 C47 H47C 109.5
H47A C47 H47C 109.5
H47B C47 H47C 109.5
C45 C48 H48A 109.5
C45 C48 H48B 109.5
H48A C48 H48B 109.5
C45 C48 H48C 109.5
H48A C48 H48C 109.5
H48B C48 H48C 109.5
C55 C50 C51 117.5(4)
C55 C50 Si1 118.5(4)
C51 C50 Si1 124.0(4)
C52 C51 C50 119.6(5)
C52 C51 C56 116.6(4)
C50 C51 C56 123.8(4)
C53 C52 C51 123.4(5)
C53 C52 H52 118.3
C51 C52 H52 118.3
C52 C53 C54 117.4(5)
C52 C53 C57 121.7(5)
C54 C53 C57 121.0(6)
C53 C54 C55 121.7(6)
C53 C54 H54 119.1
C55 C54 H54 119.1
C54 C55 C50 120.3(5)
C54 C55 C58 117.8(5)
C50 C55 C58 121.8(4)
C51 C56 H56A 109.5
C51 C56 H56B 109.5
H56A C56 H56B 109.5
C51 C56 H56C 109.5
H56A C56 H56C 109.5
H56B C56 H56C 109.5
C53 C57 H57A 109.5
C53 C57 H57B 109.5
H57A C57 H57B 109.5
C53 C57 H57C 109.5
H57A C57 H57C 109.5
H57B C57 H57C 109.5
C55 C58 H58A 109.5
C55 C58 H58B 109.5
H58A C58 H58B 109.5
C55 C58 H58C 109.5
H58A C58 H58C 109.5
H58B C58 H58C 109.5
C61 C60 C65 117.6(4)
C61 C60 Si1 118.0(3)
C65 C60 Si1 124.3(4)
C62 C61 C60 120.9(4)
C62 C61 C66 117.1(4)
C60 C61 C66 122.0(4)
C63 C62 C61 121.1(5)
C63 C62 H62 119.5
C61 C62 H62 119.5
C64 C63 C62 117.9(5)
C64 C63 C67 121.6(5)
C62 C63 C67 120.6(5)
C63 C64 C65 122.7(5)
C63 C64 H64 118.6
C65 C64 H64 118.6
C64 C65 C60 119.9(4)
C64 C65 C68 116.8(4)
C60 C65 C68 123.3(4)
C61 C66 H66A 109.5
C61 C66 H66B 109.5
H66A C66 H66B 109.5
C61 C66 H66C 109.5
H66A C66 H66C 109.5
H66B C66 H66C 109.5
C63 C67 H67A 109.5
C63 C67 H67B 109.5
H67A C67 H67B 109.5
C63 C67 H67C 109.5
H67A C67 H67C 109.5
H67B C67 H67C 109.5
C65 C68 H68A 109.5
C65 C68 H68B 109.5
H68A C68 H68B 109.5
C65 C68 H68C 109.5
H68A C68 H68C 109.5
H68B C68 H68C 109.5
Sn2 C1 H1A 109.5
Sn2 C1 H1B 109.5
Sn2 C1 H1C 109.5
Sn1 C1' H1'1 109.5
Sn1 C1' H1'2 109.5
H1'1 C1' H1'2 109.5
Sn1 C1' H1'3 109.5
H1'1 C1' H1'3 109.5
H1'2 C1' H1'3 109.5
C3 C2 Sn1 177(2)
C2 C3 H3 180.0
C3' C2' Sn2 177(2)
C2' C3' H3' 180.0

loop_
_geom_bond_atom_site_label_1
_geom_bond_atom_site_label_2
_geom_bond_distance
C93 C94 1.5153
C93 H93A 0.9800
C93 H93B 0.9800
C93 H93C 0.9800
C94 C95 1.3900
C94 C99 1.3900
C95 C96 1.3900
C95 H95 0.9500
C96 C97 1.3900
C96 H96 0.9500
C97 C98 1.3900
C97 H97 0.9500
C98 C99 1.3900
C98 H98 0.9500
C99 H99 0.9500
C81 C86 1.5153
C81 H81A 0.9800
C81 H81B 0.9800
C81 H81C 0.9800
C82 C83 1.3900
C82 C87 1.3900
C82 H82 0.9500
C83 C84 1.3900
C83 H83 0.9500
C84 C85 1.3900
C84 H84 0.9500
C85 C86 1.3900
C85 H85 0.9500
C86 C87 1.3900
C87 H87 0.9500
C71 C73 1.5153
C71 H71A 0.9800
C71 H71B 0.9800
C71 H71C 0.9800
C72 C73 1.3900
C72 C77 1.3900
C72 H72 0.9500
C73 C74 1.3900
C74 C75 1.3900
C74 H74 0.9500
C75 C76 1.3900
C75 H75 0.9500
C76 C77 1.3900
C76 H76 0.9500
C77 H77 0.9500
Sn1 C2 1.988(14)
Sn1 C1' 2.345(15)
Sn1 Si2 2.6123(17)
Sn1 Si3 2.6213(15)
Sn1 Si1 2.6217(17)
Sn1 Sn2 3.1571(9)
Sn2 C2' 1.999(15)
Sn2 C1 2.348(15)
Sn2 Si1 2.6191(17)
Sn2 Si2 2.6197(16)
Sn2 Si3 2.6199(15)
Si1 C50 1.898(5)
Si1 C60 1.908(5)
Si2 C20 1.904(5)
Si2 C10 1.906(5)
Si3 C30 1.904(5)
Si3 C40 1.907(5)
C10 C15 1.403(7)
C10 C11 1.432(7)
C11 C12 1.397(7)
C11 C16 1.512(7)
C12 C13 1.380(8)
C12 H12 0.9500
C13 C14 1.379(8)
C13 C17 1.512(7)
C14 C15 1.415(7)
C14 H14 0.9500
C15 C18 1.501(7)
C16 H16A 0.9800
C16 H16B 0.9800
C16 H16C 0.9800
C17 H17A 0.9800
C17 H17B 0.9800
C17 H17C 0.9800
C18 H18A 0.9800
C18 H18B 0.9800
C18 H18C 0.9800
C20 C21 1.416(7)
C20 C25 1.418(7)
C21 C22 1.381(7)
C21 C26 1.525(7)
C22 C23 1.403(8)
C22 H22 0.9500
C23 C24 1.386(9)
C23 C27 1.525(8)
C24 C25 1.391(7)
C24 H24 0.9500
C25 C28 1.506(7)
C26 H26A 0.9800
C26 H26B 0.9800
C26 H26C 0.9800
C27 H27A 0.9800
C27 H27B 0.9800
C27 H27C 0.9800
C28 H28A 0.9800
C28 H28B 0.9800
C28 H28C 0.9800
C30 C35 1.409(7)
C30 C31 1.417(7)
C31 C32 1.397(7)
C31 C36 1.507(7)
C32 C33 1.389(8)
C32 H32 0.9500
C33 C34 1.389(8)
C33 C37 1.499(8)
C34 C35 1.399(7)
C34 H34 0.9500
C35 C38 1.503(7)
C36 H36A 0.9800
C36 H36B 0.9800
C36 H36C 0.9800
C37 H37A 0.9800
C37 H37B 0.9800
C37 H37C 0.9800
C38 H38A 0.9800
C38 H38B 0.9800
C38 H38C 0.9800
C40 C41 1.419(8)
C40 C45 1.422(8)
C41 C42 1.401(8)
C41 C46 1.502(9)
C42 C43 1.398(11)
C42 H42 0.9500
C43 C44 1.388(10)
C43 C47 1.508(8)
C44 C45 1.377(8)
C44 H44 0.9500
C45 C48 1.504(9)
C46 H46A 0.9800
C46 H46B 0.9800
C46 H46C 0.9800
C47 H47A 0.9800
C47 H47B 0.9800
C47 H47C 0.9800
C48 H48A 0.9800
C48 H48B 0.9800
C48 H48C 0.9800
C50 C55 1.412(7)
C50 C51 1.423(7)
C51 C52 1.382(7)
C51 C56 1.511(8)
C52 C53 1.372(9)
C52 H52 0.9500
C53 C54 1.394(8)
C53 C57 1.508(8)
C54 C55 1.394(7)
C54 H54 0.9500
C55 C58 1.505(7)
C56 H56A 0.9800
C56 H56B 0.9800
C56 H56C 0.9800
C57 H57A 0.9800
C57 H57B 0.9800
C57 H57C 0.9800
C58 H58A 0.9800
C58 H58B 0.9800
C58 H58C 0.9800
C60 C61 1.406(7)
C60 C65 1.421(6)
C61 C62 1.401(7)
C61 C66 1.516(7)
C62 C63 1.399(7)
C62 H62 0.9500
C63 C64 1.378(7)
C63 C67 1.510(7)
C64 C65 1.391(7)
C64 H64 0.9500
C65 C68 1.512(7)
C66 H66A 0.9800
C66 H66B 0.9800
C66 H66C 0.9800
C67 H67A 0.9800
C67 H67B 0.9800
C67 H67C 0.9800
C68 H68A 0.9800
C68 H68B 0.9800
C68 H68C 0.9800
C1 H1A 0.9800
C1 H1B 0.9800
C1 H1C 0.9800
C1' H1'1 0.9800
C1' H1'2 0.9800
C1' H1'3 0.9800
C2 C3 1.156(9)
C3 H3 0.9500
C2' C3' 1.079(17)
C3' H3' 0.9500

loop_
_geom_torsion_atom_site_label_1
_geom_torsion_atom_site_label_2
_geom_torsion_atom_site_label_3
_geom_torsion_atom_site_label_4
_geom_torsion
C99 C94 C95 C96 0.0
C93 C94 C95 C96 179.6(8)
C94 C95 C96 C97 0.0
C95 C96 C97 C98 0.0
C96 C97 C98 C99 0.0
C97 C98 C99 C94 0.0
C95 C94 C99 C98 0.0
C93 C94 C99 C98 -179.6(8)
C87 C82 C83 C84 0.0
C82 C83 C84 C85 0.0
C83 C84 C85 C86 0.0
C84 C85 C86 C87 0.0
C84 C85 C86 C81 -179.8(8)
C85 C86 C87 C82 0.0
C81 C86 C87 C82 179.8(8)
C83 C82 C87 C86 0.0
C77 C72 C73 C74 0.0
C77 C72 C73 C71 -179.6(8)
C72 C73 C74 C75 0.0
C71 C73 C74 C75 179.6(8)
C73 C74 C75 C76 0.0
C74 C75 C76 C77 0.0
C75 C76 C77 C72 0.0
C73 C72 C77 C76 0.0
Si2 Sn1 Sn2 Si1 119.95(6)
Si3 Sn1 Sn2 Si1 -119.87(5)
Si3 Sn1 Sn2 Si2 120.18(5)
Si1 Sn1 Sn2 Si2 -119.95(6)
Si2 Sn1 Sn2 Si3 -120.18(5)
Si1 Sn1 Sn2 Si3 119.87(5)
C2' Sn2 Si1 C50 -63.0(8)
C1 Sn2 Si1 C50 -68.9(8)
Si2 Sn2 Si1 C50 156.96(18)
Si3 Sn2 Si1 C50 69.39(18)
Sn1 Sn2 Si1 C50 113.27(18)
C2' Sn2 Si1 C60 70.5(8)
C1 Sn2 Si1 C60 64.5(8)
Si2 Sn2 Si1 C60 -69.62(18)
Si3 Sn2 Si1 C60 -157.18(18)
Sn1 Sn2 Si1 C60 -113.31(18)
C2' Sn2 Si1 Sn1 -176.2(8)
C1 Sn2 Si1 Sn1 177.8(7)
Si2 Sn2 Si1 Sn1 43.69(4)
Si3 Sn2 Si1 Sn1 -43.87(4)
C2 Sn1 Si1 C50 67.5(10)
C1' Sn1 Si1 C50 70.4(8)
Si2 Sn1 Si1 C50 -154.37(17)
Si3 Sn1 Si1 C50 -66.68(17)
Sn2 Sn1 Si1 C50 -110.53(17)
C2 Sn1 Si1 C60 -66.5(10)
C1' Sn1 Si1 C60 -63.5(8)
Si2 Sn1 Si1 C60 71.65(17)
Si3 Sn1 Si1 C60 159.34(17)
Sn2 Sn1 Si1 C60 115.49(17)
C2 Sn1 Si1 Sn2 178.0(10)
C1' Sn1 Si1 Sn2 -179.0(8)
Si2 Sn1 Si1 Sn2 -43.84(4)
Si3 Sn1 Si1 Sn2 43.85(4)
C2 Sn1 Si2 C20 -68.8(11)
C1' Sn1 Si2 C20 -65.0(8)
Si3 Sn1 Si2 C20 70.72(17)
Si1 Sn1 Si2 C20 158.17(17)
Sn2 Sn1 Si2 C20 114.39(18)
C2 Sn1 Si2 C10 65.8(11)
C1' Sn1 Si2 C10 69.6(8)
Si3 Sn1 Si2 C10 -154.63(17)
Si1 Sn1 Si2 C10 -67.18(17)
Sn2 Sn1 Si2 C10 -110.97(18)
C2 Sn1 Si2 Sn2 176.8(11)
C1' Sn1 Si2 Sn2 -179.4(8)
Si3 Sn1 Si2 Sn2 -43.66(4)
Si1 Sn1 Si2 Sn2 43.79(4)
C2' Sn2 Si2 C20 63.9(8)
C1 Sn2 Si2 C20 69.9(8)
Si1 Sn2 Si2 C20 -155.91(17)
Si3 Sn2 Si2 C20 -68.37(17)
Sn1 Sn2 Si2 C20 -112.06(17)
C2' Sn2 Si2 C10 -70.2(8)
C1 Sn2 Si2 C10 -64.2(8)
Si1 Sn2 Si2 C10 69.97(17)
Si3 Sn2 Si2 C10 157.51(17)
Sn1 Sn2 Si2 C10 113.81(17)
C2' Sn2 Si2 Sn1 176.0(8)
C1 Sn2 Si2 Sn1 -178.1(7)
Si1 Sn2 Si2 Sn1 -43.85(4)
Si3 Sn2 Si2 Sn1 43.70(4)
C2' Sn2 Si3 C30 -64.8(8)
C1 Sn2 Si3 C30 -64.8(8)
Si1 Sn2 Si3 C30 158.85(18)
Si2 Sn2 Si3 C30 71.41(18)
Sn1 Sn2 Si3 C30 114.97(18)
C2' Sn2 Si3 C40 67.9(8)
C1 Sn2 Si3 C40 67.9(8)
Si1 Sn2 Si3 C40 -68.43(18)
Si2 Sn2 Si3 C40 -155.87(18)
Sn1 Sn2 Si3 C40 -112.31(18)
C2' Sn2 Si3 Sn1 -179.8(7)
C1 Sn2 Si3 Sn1 -179.7(7)
Si1 Sn2 Si3 Sn1 43.88(4)
Si2 Sn2 Si3 Sn1 -43.55(4)
C2 Sn1 Si3 C30 72.7(9)
C1' Sn1 Si3 C30 66.0(6)
Si2 Sn1 Si3 C30 -68.74(17)
Si1 Sn1 Si3 C30 -156.28(17)
Sn2 Sn1 Si3 C30 -112.44(17)
C2 Sn1 Si3 C40 -60.1(9)
C1' Sn1 Si3 C40 -66.9(6)
Si2 Sn1 Si3 C40 158.4(2)
Si1 Sn1 Si3 C40 70.8(2)
Sn2 Sn1 Si3 C40 114.7(2)
C2 Sn1 Si3 Sn2 -174.8(8)
C1' Sn1 Si3 Sn2 178.4(6)
Si2 Sn1 Si3 Sn2 43.70(4)
Si1 Sn1 Si3 Sn2 -43.83(4)
C20 Si2 C10 C15 -63.5(4)
Sn1 Si2 C10 C15 159.3(3)
Sn2 Si2 C10 C15 74.3(4)
C20 Si2 C10 C11 116.2(4)
Sn1 Si2 C10 C11 -21.1(5)
Sn2 Si2 C10 C11 -106.1(4)
C15 C10 C11 C12 -1.4(7)
Si2 C10 C11 C12 179.0(4)
C15 C10 C11 C16 179.0(5)
Si2 C10 C11 C16 -0.6(7)
C10 C11 C12 C13 0.9(8)
C16 C11 C12 C13 -179.5(5)
C11 C12 C13 C14 -0.1(8)
C11 C12 C13 C17 178.1(5)
C12 C13 C14 C15 0.0(8)
C17 C13 C14 C15 -178.2(5)
C11 C10 C15 C14 1.3(7)
Si2 C10 C15 C14 -179.1(4)
C11 C10 C15 C18 180.0(5)
Si2 C10 C15 C18 -0.4(7)
C13 C14 C15 C10 -0.6(8)
C13 C14 C15 C18 -179.3(5)
C10 Si2 C20 C21 -64.0(4)
Sn1 Si2 C20 C21 73.9(4)
Sn2 Si2 C20 C21 159.7(3)
C10 Si2 C20 C25 115.9(4)
Sn1 Si2 C20 C25 -106.1(4)
Sn2 Si2 C20 C25 -20.4(5)
C25 C20 C21 C22 0.7(7)
Si2 C20 C21 C22 -179.3(4)
C25 C20 C21 C26 -179.8(5)
Si2 C20 C21 C26 0.1(6)
C20 C21 C22 C23 -0.2(8)
C26 C21 C22 C23 -179.7(5)
C21 C22 C23 C24 -0.2(9)
C21 C22 C23 C27 -178.1(6)
C22 C23 C24 C25 0.1(9)
C27 C23 C24 C25 177.9(6)
C23 C24 C25 C20 0.5(8)
C23 C24 C25 C28 -179.3(5)
C21 C20 C25 C24 -0.8(7)
Si2 C20 C25 C24 179.2(4)
C21 C20 C25 C28 178.9(4)
Si2 C20 C25 C28 -1.1(7)
C40 Si3 C30 C35 -63.2(4)
Sn2 Si3 C30 C35 74.2(4)
Sn1 Si3 C30 C35 160.3(3)
C40 Si3 C30 C31 114.0(4)
Sn2 Si3 C30 C31 -108.6(4)
Sn1 Si3 C30 C31 -22.5(5)
C35 C30 C31 C32 1.4(7)
Si3 C30 C31 C32 -175.7(4)
C35 C30 C31 C36 -178.8(5)
Si3 C30 C31 C36 4.0(7)
C30 C31 C32 C33 -2.0(8)
C36 C31 C32 C33 178.2(5)
C31 C32 C33 C34 0.4(8)
C31 C32 C33 C37 -179.4(6)
C32 C33 C34 C35 1.7(8)
C37 C33 C34 C35 -178.5(6)
C33 C34 C35 C30 -2.2(8)
C33 C34 C35 C38 178.7(5)
C31 C30 C35 C34 0.6(7)
Si3 C30 C35 C34 178.0(4)
C31 C30 C35 C38 179.6(4)
Si3 C30 C35 C38 -3.0(6)
C30 Si3 C40 C41 -65.0(4)
Sn2 Si3 C40 C41 158.5(3)
Sn1 Si3 C40 C41 72.6(4)
C30 Si3 C40 C45 113.6(4)
Sn2 Si3 C40 C45 -22.9(5)
Sn1 Si3 C40 C45 -108.8(4)
C45 C40 C41 C42 0.1(7)
Si3 C40 C41 C42 178.8(4)
C45 C40 C41 C46 -179.8(5)
Si3 C40 C41 C46 -1.1(7)
C40 C41 C42 C43 -1.6(9)
C46 C41 C42 C43 178.4(6)
C41 C42 C43 C44 1.5(9)
C41 C42 C43 C47 -178.1(6)
C42 C43 C44 C45 0.0(9)
C47 C43 C44 C45 179.6(6)
C43 C44 C45 C40 -1.5(9)
C43 C44 C45 C48 179.7(6)
C41 C40 C45 C44 1.4(7)
Si3 C40 C45 C44 -177.2(4)
C41 C40 C45 C48 -179.8(5)
Si3 C40 C45 C48 1.6(7)
C60 Si1 C50 C55 -65.8(4)
Sn2 Si1 C50 C55 72.2(4)
Sn1 Si1 C50 C55 156.6(3)
C60 Si1 C50 C51 115.9(4)
Sn2 Si1 C50 C51 -106.1(4)
Sn1 Si1 C50 C51 -21.7(5)
C55 C50 C51 C52 -0.3(7)
Si1 C50 C51 C52 178.0(4)
C55 C50 C51 C56 -179.8(5)
Si1 C50 C51 C56 -1.5(7)
C50 C51 C52 C53 -1.8(8)
C56 C51 C52 C53 177.8(5)
C51 C52 C53 C54 2.2(9)
C51 C52 C53 C57 -177.6(6)
C52 C53 C54 C55 -0.7(9)
C57 C53 C54 C55 179.2(6)
C53 C54 C55 C50 -1.3(9)
C53 C54 C55 C58 178.8(5)
C51 C50 C55 C54 1.7(7)
Si1 C50 C55 C54 -176.7(4)
C51 C50 C55 C58 -178.3(5)
Si1 C50 C55 C58 3.2(7)
C50 Si1 C60 C61 -62.8(4)
Sn2 Si1 C60 C61 161.3(3)
Sn1 Si1 C60 C61 74.6(4)
C50 Si1 C60 C65 114.8(4)
Sn2 Si1 C60 C65 -21.1(5)
Sn1 Si1 C60 C65 -107.8(4)
C65 C60 C61 C62 0.1(7)
Si1 C60 C61 C62 177.8(4)
C65 C60 C61 C66 179.5(5)
Si1 C60 C61 C66 -2.7(6)
C60 C61 C62 C63 -0.4(8)
C66 C61 C62 C63 -179.9(5)
C61 C62 C63 C64 0.4(8)
C61 C62 C63 C67 -179.7(5)
C62 C63 C64 C65 0.0(8)
C67 C63 C64 C65 -180.0(5)
C63 C64 C65 C60 -0.3(8)
C63 C64 C65 C68 179.4(5)
C61 C60 C65 C64 0.3(7)
Si1 C60 C65 C64 -177.3(4)
C61 C60 C65 C68 -179.4(4)
Si1 C60 C65 C68 3.0(7)
